data_7120982
loop_
_publ_author_name
'Frogley, Benjamin J.'
'Hill, Anthony F.'
'Manzano, Richard A.'
'Sharma, Manab'

_publ_section_title
;
 Bis(alkylidynyl)tellurides and ditellurides
;
_journal_coden_ASTM CHCOFS
_journal_issue 14
_journal_name_full
;
 Chemical Communications (Cambridge, United Kingdom)
;
_journal_page_first 1702
_journal_page_last 1705
_journal_paper_doi 10.1039/c7cc08776d
_journal_volume 54
_journal_year 2018
_chemical_formula_moiety 'C36 H44 B2 N12 O4 Te W2, 2.5(C6 H12)'
_chemical_formula_sum 'C51 H74 B2 N12 O4 Te W2'
_chemical_formula_weight 1436.14
_space_group_crystal_system monoclinic
_space_group_IT_number 14
_space_group_name_Hall '-P 2ybc'
_space_group_name_H-M_alt 'P 1 21/c 1'
_symmetry_space_group_name_Hall '-P 2ybc'
_symmetry_space_group_name_H-M 'P 1 21/c 1'
_atom_sites_solution_hydrogens mixed
_audit_creation_method SHELXL-2016/6
_audit_update_record
;
2017-09-28 deposited with the CCDC.
2017-12-07 downloaded from the CCDC.
;
_cell_angle_alpha 90
_cell_angle_beta 102.335(5)
_cell_angle_gamma 90
_cell_formula_units_Z 4
_cell_length_a 10.4143(4)
_cell_length_b 25.0854(9)
_cell_length_c 22.5482(14)
_cell_measurement_reflns_used 6671
_cell_measurement_temperature 150.0(1)
_cell_measurement_theta_max 27.0740
_cell_measurement_theta_min 3.6720
_cell_volume 5754.7(5)
_computing_cell_refinement 'CrysAlisPro 1.171.38.46 (Rigaku OD, 2015)'
_computing_data_collection 'CrysAlisPro 1.171.38.46 (Rigaku OD, 2015)'
_computing_data_reduction 'CrysAlisPro 1.171.38.46 (Rigaku OD, 2015)'
_computing_structure_refinement 'SHELXL-2016/6 (Sheldrick, 2016)'
_diffrn_ambient_temperature 150.0(1)
_diffrn_detector_area_resol_mean 10.3744
_diffrn_measured_fraction_theta_full 0.997
_diffrn_measured_fraction_theta_max 0.787
_diffrn_measurement_device_type 'New Xcalibur, Atlas'
_diffrn_measurement_method '\w scans'
_diffrn_radiation_type MoK\a
_diffrn_radiation_wavelength 0.71073
_diffrn_reflns_av_R_equivalents 0.0554
_diffrn_reflns_av_unetI/netI 0.0898
_diffrn_reflns_Laue_measured_fraction_full 0.997
_diffrn_reflns_Laue_measured_fraction_max 0.787
_diffrn_reflns_limit_h_max 12
_diffrn_reflns_limit_h_min -11
_diffrn_reflns_limit_k_max 32
_diffrn_reflns_limit_k_min -32
_diffrn_reflns_limit_l_max 27
_diffrn_reflns_limit_l_min -30
_diffrn_reflns_number 31005
_diffrn_reflns_point_group_measured_fraction_full 0.997
_diffrn_reflns_point_group_measured_fraction_max 0.787
_diffrn_reflns_theta_full 25.242
_diffrn_reflns_theta_max 29.115
_diffrn_reflns_theta_min 3.248
_diffrn_source 'fine-focus sealed X-ray tube'
_exptl_absorpt_coefficient_mu 4.544
_exptl_absorpt_correction_T_max 1.00000
_exptl_absorpt_correction_T_min 0.97911
_exptl_absorpt_correction_type multi-scan
_exptl_absorpt_process_details
;
CrysAlisPro 1.171.38.46 (Rigaku Oxford Diffraction, 2015)
Empirical absorption correction using spherical harmonics,
 implemented in SCALE3 ABSPACK scaling algorithm.
;
_exptl_crystal_colour orange
_exptl_crystal_density_diffrn 1.658
_exptl_crystal_description needle
_exptl_crystal_F_000 2824
_exptl_crystal_size_max 0.222
_exptl_crystal_size_mid 0.082
_exptl_crystal_size_min 0.036
_refine_diff_density_max 1.197
_refine_diff_density_min -0.907
_refine_diff_density_rms 0.158
_refine_ls_extinction_method none
_refine_ls_goodness_of_fit_ref 1.018
_refine_ls_hydrogen_treatment mixed
_refine_ls_matrix_type full
_refine_ls_number_parameters 665
_refine_ls_number_reflns 12172
_refine_ls_number_restraints 12
_refine_ls_restrained_S_all 1.017
_refine_ls_R_factor_all 0.0946
_refine_ls_R_factor_gt 0.0498
_refine_ls_shift/su_max 0.002
_refine_ls_shift/su_mean 0.000
_refine_ls_structure_factor_coef Fsqd
_refine_ls_weighting_details 'w=1/[\s^2^(Fo^2^)+(0.0229P)^2^] where P=(Fo^2^+2Fc^2^)/3'
_refine_ls_weighting_scheme calc
_refine_ls_wR_factor_gt 0.0698
_refine_ls_wR_factor_ref 0.0825
_reflns_Friedel_coverage 0.000
_reflns_number_gt 8195
_reflns_number_total 12172
_reflns_threshold_expression 'I > 2\s(I)'
_cod_data_source_file c7cc08776d2.cif
_cod_data_source_block 6b
_cod_database_code 7120982
_shelx_shelxl_version_number 2016/6
_shelx_space_group_comment
;
The symmetry employed for this shelxl refinement is uniquely defined
by the following loop, which should always be used as a source of
symmetry information in preference to the above space-group names.
They are only intended as comments.
;

loop_
_space_group_symop_operation_xyz
'x, y, z'
'-x, y+1/2, -z+1/2'
'-x, -y, -z'
'x, -y-1/2, z-1/2'

loop_
_atom_site_label
_atom_site_type_symbol
_atom_site_fract_x
_atom_site_fract_y
_atom_site_fract_z
_atom_site_U_iso_or_equiv
_atom_site_adp_type
_atom_site_occupancy
_atom_site_site_symmetry_order
_atom_site_calc_flag
_atom_site_refinement_flags_posn
_atom_site_refinement_flags_adp
_atom_site_refinement_flags_occupancy
_atom_site_disorder_assembly
_atom_site_disorder_group
O4 O 0.2171(5) 0.8644(2) 0.3454(3) 0.0601(16) Uani 1 1 d . . . . .
C50 C -0.3049(6) 0.6614(3) 0.3711(3) 0.0383(18) Uani 1 1 d . . . . .
H50 H -0.353123 0.630061 0.363136 0.046 Uiso 1 1 calc R U . . .
C56 C -0.1387(6) 0.5158(3) 0.1966(3) 0.0409(18) Uani 1 1 d . . . . .
H56 H -0.184757 0.518075 0.156540 0.049 Uiso 1 1 calc R U . . .
C51 C -0.3211(6) 0.7007(3) 0.4112(3) 0.0379(17) Uani 1 1 d . . . . .
C55 C 0.0646(7) 0.5724(3) 0.1900(3) 0.0470(19) Uani 1 1 d . . . . .
H55A H 0.083115 0.605617 0.211240 0.071 Uiso 1 1 calc R U . . .
H55B H 0.018758 0.579146 0.149003 0.071 Uiso 1 1 calc R U . . .
H55C H 0.145521 0.554204 0.189660 0.071 Uiso 1 1 calc R U . . .
C70 C 0.1098(7) 0.6379(3) 0.4627(3) 0.048(2) Uani 1 1 d . . . . .
H70A H 0.193976 0.626743 0.485697 0.071 Uiso 1 1 calc R U . . .
H70B H 0.070393 0.662204 0.486467 0.071 Uiso 1 1 calc R U . . .
H70C H 0.120952 0.655389 0.426219 0.071 Uiso 1 1 calc R U . . .
C57 C -0.3000(6) 0.4576(3) 0.2414(4) 0.055(2) Uani 1 1 d . . . . .
H57A H -0.276999 0.421643 0.253970 0.083 Uiso 1 1 calc R U . . .
H57B H -0.353320 0.457376 0.200969 0.083 Uiso 1 1 calc R U . . .
H57C H -0.348324 0.473503 0.268595 0.083 Uiso 1 1 calc R U . . .
C52 C -0.4161(7) 0.7036(3) 0.4528(4) 0.056(2) Uani 1 1 d . . . . .
H52A H -0.368382 0.708508 0.493866 0.084 Uiso 1 1 calc R U . . .
H52B H -0.465533 0.671013 0.450042 0.084 Uiso 1 1 calc R U . . .
H52C H -0.475029 0.732981 0.441189 0.084 Uiso 1 1 calc R U . . .
C58 C 0.4143(7) 0.4314(3) 0.4024(4) 0.064(2) Uani 1 1 d . . . . .
H58A H 0.438973 0.436752 0.364220 0.096 Uiso 1 1 calc R U . . .
H58B H 0.461184 0.401365 0.422834 0.096 Uiso 1 1 calc R U . . .
H58C H 0.435584 0.462684 0.427124 0.096 Uiso 1 1 calc R U . . .
C102 C 0.0651(9) 0.9765(4) 0.4555(4) 0.079(3) Uani 1 1 d . . . . .
H10A H 0.138432 0.956114 0.447134 0.095 Uiso 1 1 calc R U . . .
H10B H 0.007150 0.985234 0.417053 0.095 Uiso 1 1 calc R U . . .
C101 C -0.0089(11) 0.9431(3) 0.4935(4) 0.081(3) Uani 1 1 d . . . . .
H10C H -0.046130 0.912095 0.470239 0.097 Uiso 1 1 calc R U . . .
H10D H 0.052042 0.930560 0.529481 0.097 Uiso 1 1 calc R U . . .
C100 C 0.1148(10) 1.0266(4) 0.4883(5) 0.089(3) Uani 1 1 d . . . . .
H10E H 0.181192 1.017720 0.524105 0.106 Uiso 1 1 calc R U . . .
H10F H 0.155844 1.048560 0.462176 0.106 Uiso 1 1 calc R U . . .
H98 H -0.272(5) 0.798(2) 0.474(3) 0.026(15) Uiso 1 1 d . . . . .
H99 H -0.157(6) 0.444(2) 0.358(3) 0.048(19) Uiso 1 1 d . . . . .
W1 W 0.19152(2) 0.54728(2) 0.35057(2) 0.02872(8) Uani 1 1 d . . . . .
W2 W 0.00557(3) 0.77696(2) 0.35469(2) 0.02922(8) Uani 1 1 d . . . . .
Te Te 0.27671(5) 0.69077(2) 0.30938(3) 0.04664(15) Uani 1 1 d . . . . .
C27 C -0.2531(7) 0.4985(3) 0.4452(4) 0.052(2) Uani 1 1 d . . . . .
H27A H -0.295293 0.514575 0.474652 0.078 Uiso 1 1 calc R U . . .
H27B H -0.226624 0.462883 0.457623 0.078 Uiso 1 1 calc R U . . .
H27C H -0.313356 0.497556 0.406470 0.078 Uiso 1 1 calc R U . . .
N9 N -0.1565(5) 0.7253(2) 0.3685(2) 0.0292(12) Uani 1 1 d . . . . .
C6 C 0.1382(6) 0.8332(3) 0.3490(3) 0.0366(17) Uani 1 1 d . . . . .
N3 N 0.0426(5) 0.5541(2) 0.4058(2) 0.0312(13) Uani 1 1 d . . . . .
N8 N -0.2269(5) 0.8386(2) 0.3968(2) 0.0274(12) Uani 1 1 d . . . . .
B1 B -0.0675(8) 0.4707(3) 0.3559(4) 0.034(2) Uani 1 1 d . . . . .
N1 N 0.1811(5) 0.4600(2) 0.3765(2) 0.0339(13) Uani 1 1 d . . . . .
N12 N -0.0674(5) 0.79302(19) 0.4818(2) 0.0282(12) Uani 1 1 d . . . . .
N10 N -0.2316(5) 0.7390(2) 0.4095(2) 0.0307(13) Uani 1 1 d . . . . .
C2 C 0.1322(6) 0.7313(2) 0.3421(3) 0.0346(17) Uani 1 1 d . . . . .
N2 N 0.0598(5) 0.4364(2) 0.3713(3) 0.0342(14) Uani 1 1 d . . . . .
C1 C 0.2174(6) 0.6150(3) 0.3294(3) 0.0336(16) Uani 1 1 d . . . . .
N6 N -0.0812(5) 0.4944(2) 0.2929(3) 0.0300(13) Uani 1 1 d . . . . .
C38 C -0.0226(6) 0.7980(3) 0.5422(3) 0.0341(16) Uani 1 1 d . . . . .
C3 C 0.3245(7) 0.5279(3) 0.3017(3) 0.0389(18) Uani 1 1 d . . . . .
N11 N 0.0367(5) 0.78475(19) 0.4545(2) 0.0307(13) Uani 1 1 d . . . . .
C34 C -0.2892(7) 0.9093(3) 0.3402(3) 0.0416(18) Uani 1 1 d . . . . .
H34 H -0.333734 0.939972 0.324118 0.050 Uiso 1 1 calc R U . . .
C24 C 0.0235(7) 0.5906(3) 0.4466(3) 0.0371(17) Uani 1 1 d . . . . .
C29 C -0.1768(6) 0.4893(3) 0.2422(3) 0.0389(18) Uani 1 1 d . . . . .
N5 N 0.0181(5) 0.52540(19) 0.2796(2) 0.0283(13) Uani 1 1 d . . . . .
N7 N -0.1441(5) 0.84306(19) 0.3568(2) 0.0268(12) Uani 1 1 d . . . . .
C31 C -0.2025(6) 0.6777(3) 0.3448(3) 0.0354(17) Uani 1 1 d . . . . .
C5 C -0.0443(7) 0.7736(3) 0.2658(4) 0.0456(19) Uani 1 1 d . . . . .
O2 O 0.4338(5) 0.5732(2) 0.4552(3) 0.0637(16) Uani 1 1 d . . . . .
O1 O 0.4027(5) 0.5173(2) 0.2745(3) 0.0610(16) Uani 1 1 d . . . . .
C39 C 0.1106(6) 0.7925(3) 0.5536(3) 0.0390(17) Uani 1 1 d . . . . .
H39 H 0.167367 0.794152 0.591450 0.047 Uiso 1 1 calc R U . . .
C30 C -0.1448(6) 0.6497(3) 0.2989(4) 0.045(2) Uani 1 1 d . . . . .
H30M H -0.162961 0.669511 0.261597 0.068 Uiso 1 1 calc R U . . .
H30N H -0.182555 0.614751 0.291977 0.068 Uiso 1 1 calc R U . . .
H30O H -0.051435 0.646697 0.313312 0.068 Uiso 1 1 calc R U . . .
C36 C -0.1154(7) 0.9043(3) 0.2739(3) 0.0434(18) Uani 1 1 d . . . . .
H36A H -0.023790 0.909994 0.290886 0.065 Uiso 1 1 calc R U . . .
H36B H -0.154501 0.936998 0.256708 0.065 Uiso 1 1 calc R U . . .
H36C H -0.124974 0.877537 0.242882 0.065 Uiso 1 1 calc R U . . .
C26 C -0.1339(6) 0.5309(3) 0.4401(3) 0.0378(18) Uani 1 1 d . . . . .
C28 C -0.0183(6) 0.5388(3) 0.2209(3) 0.0339(16) Uani 1 1 d . . . . .
B2 B -0.2093(7) 0.7932(3) 0.4429(4) 0.0323(19) Uani 1 1 d . . . . .
C54 C 0.2792(6) 0.7754(3) 0.4857(4) 0.053(2) Uani 1 1 d . . . . .
H54A H 0.276715 0.745147 0.459411 0.079 Uiso 1 1 calc R U . . .
H54B H 0.342026 0.769158 0.522880 0.079 Uiso 1 1 calc R U . . .
H54C H 0.304383 0.806522 0.466086 0.079 Uiso 1 1 calc R U . . .
C35 C -0.1824(6) 0.8862(2) 0.3227(3) 0.0307(15) Uani 1 1 d . . . . .
O3 O -0.0667(6) 0.7691(2) 0.2134(3) 0.0662(17) Uani 1 1 d . . . . .
N4 N -0.0557(5) 0.5165(2) 0.4016(2) 0.0313(13) Uani 1 1 d . . . . .
C32 C -0.3163(6) 0.8783(3) 0.3857(3) 0.0340(16) Uani 1 1 d . . . . .
C33 C -0.4211(7) 0.8839(3) 0.4214(3) 0.050(2) Uani 1 1 d . . . . .
H33A H -0.478521 0.853587 0.414191 0.075 Uiso 1 1 calc R U . . .
H33B H -0.470825 0.915783 0.409133 0.075 Uiso 1 1 calc R U . . .
H33C H -0.381365 0.886036 0.463887 0.075 Uiso 1 1 calc R U . . .
C20 C 0.2714(7) 0.4213(3) 0.3919(3) 0.0412(18) Uani 1 1 d . . . . .
C22 C 0.0764(8) 0.3844(3) 0.3824(3) 0.047(2) Uani 1 1 d . . . . .
C21 C 0.2073(8) 0.3733(3) 0.3957(3) 0.052(2) Uani 1 1 d . . . . .
H21 H 0.246127 0.340152 0.405442 0.062 Uiso 1 1 calc R U . . .
C53 C 0.1456(6) 0.7839(3) 0.4992(3) 0.0347(16) Uani 1 1 d . . . . .
C4 C 0.3421(7) 0.5629(3) 0.4181(4) 0.0409(18) Uani 1 1 d . . . . .
C37 C -0.1113(7) 0.8081(3) 0.5845(3) 0.0454(19) Uani 1 1 d . . . . .
H37A H -0.152689 0.842252 0.575722 0.068 Uiso 1 1 calc R U . . .
H37B H -0.061297 0.807792 0.625526 0.068 Uiso 1 1 calc R U . . .
H37C H -0.177397 0.780827 0.579579 0.068 Uiso 1 1 calc R U . . .
C25 C -0.0884(7) 0.5768(3) 0.4678(3) 0.0386(18) Uani 1 1 d . . . . .
H25 H -0.124656 0.595634 0.495761 0.046 Uiso 1 1 calc R U . . .
C23 C -0.0385(8) 0.3476(3) 0.3801(4) 0.069(3) Uani 1 1 d . . . . .
H23A H -0.097374 0.362691 0.402992 0.104 Uiso 1 1 calc R U . . .
H23B H -0.007552 0.313696 0.397020 0.104 Uiso 1 1 calc R U . . .
H23C H -0.084003 0.342936 0.338628 0.104 Uiso 1 1 calc R U . . .
C300 C 0.568(4) 0.7786(19) 0.2557(15) 0.093(14) Uani 0.595(11) 1 d D . P A 1
H30A H 0.549172 0.740774 0.257060 0.111 Uiso 0.595(11) 1 calc R U P A 1
H30B H 0.641219 0.786528 0.289029 0.111 Uiso 0.595(11) 1 calc R U P A 1
C301 C 0.6075(13) 0.7916(7) 0.1951(8) 0.072(6) Uani 0.595(11) 1 d D . P A 1
H30C H 0.639939 0.827914 0.196585 0.087 Uiso 0.595(11) 1 calc R U P A 1
H30D H 0.678550 0.768131 0.190249 0.087 Uiso 0.595(11) 1 calc R U P A 1
C305 C 0.452(2) 0.8093(9) 0.2634(9) 0.059(6) Uani 0.595(11) 1 d D . P A 1
H30E H 0.474866 0.846702 0.268452 0.071 Uiso 0.595(11) 1 calc R U P A 1
H30F H 0.424909 0.797301 0.299790 0.071 Uiso 0.595(11) 1 calc R U P A 1
C302 C 0.4941(14) 0.7856(8) 0.1400(7) 0.053(4) Uani 0.595(11) 1 d D . P A 1
H30G H 0.471327 0.748183 0.133819 0.063 Uiso 0.595(11) 1 calc R U P A 1
H30H H 0.520959 0.798622 0.104035 0.063 Uiso 0.595(11) 1 calc R U P A 1
C303 C 0.3732(14) 0.8172(6) 0.1498(7) 0.062(5) Uani 0.595(11) 1 d D . P A 1
H30I H 0.391856 0.855039 0.149483 0.075 Uiso 0.595(11) 1 calc R U P A 1
H30J H 0.299113 0.809810 0.116630 0.075 Uiso 0.595(11) 1 calc R U P A 1
C304 C 0.3378(13) 0.8026(6) 0.2089(6) 0.063(5) Uani 0.595(11) 1 d D . P A 1
H30K H 0.308568 0.765782 0.206897 0.075 Uiso 0.595(11) 1 calc R U P A 1
H30L H 0.265164 0.824742 0.214634 0.075 Uiso 0.595(11) 1 calc R U P A 1
C30A C 0.552(2) 0.7402(8) 0.2149(10) 0.055(6) Uiso 0.405(11) 1 d D . P A 2
H30P H 0.473427 0.718778 0.211880 0.066 Uiso 0.405(11) 1 calc R U P A 2
H30Q H 0.628091 0.717053 0.226587 0.066 Uiso 0.405(11) 1 calc R U P A 2
C33A C 0.436(2) 0.8481(8) 0.1862(9) 0.049(6) Uiso 0.405(11) 1 d D . P A 2
H33D H 0.511119 0.871850 0.189212 0.059 Uiso 0.405(11) 1 calc R U P A 2
H33E H 0.356355 0.868985 0.175519 0.059 Uiso 0.405(11) 1 calc R U P A 2
C32A C 0.439(3) 0.8052(11) 0.1393(12) 0.055(9) Uiso 0.405(11) 1 d D . P A 2
H32A H 0.442371 0.822194 0.101013 0.066 Uiso 0.405(11) 1 calc R U P A 2
H32B H 0.357345 0.785252 0.133322 0.066 Uiso 0.405(11) 1 calc R U P A 2
C31A C 0.553(3) 0.7663(11) 0.1553(12) 0.058(8) Uiso 0.405(11) 1 d D . P A 2
H31A H 0.545559 0.739423 0.123897 0.069 Uiso 0.405(11) 1 calc R U P A 2
H31B H 0.635197 0.785180 0.157802 0.069 Uiso 0.405(11) 1 calc R U P A 2
C34A C 0.443(3) 0.8194(14) 0.2451(15) 0.051(10) Uiso 0.405(11) 1 d D . P A 2
H34A H 0.360749 0.800445 0.243437 0.061 Uiso 0.405(11) 1 calc R U P A 2
H34B H 0.452723 0.845202 0.277840 0.061 Uiso 0.405(11) 1 calc R U P A 2
C35A C 0.556(4) 0.7804(17) 0.2581(16) 0.033(9) Uiso 0.405(11) 1 d D . P A 2
H35A H 0.637013 0.800112 0.261432 0.039 Uiso 0.405(11) 1 calc R U P A 2
H35B H 0.557450 0.763846 0.297115 0.039 Uiso 0.405(11) 1 calc R U P A 2
C200 C 0.3471(9) 0.5747(4) 0.1107(5) 0.085(3) Uiso 1 1 d . U . B 3
H20A H 0.357292 0.540067 0.130259 0.101 Uiso 1 1 calc R U . B 3
H20B H 0.254191 0.580202 0.094002 0.101 Uiso 1 1 calc R U . B 3
C201 C 0.3954(10) 0.6172(4) 0.1574(5) 0.096(3) Uiso 1 1 d . U . B 3
H20C H 0.378675 0.651981 0.138677 0.116 Uiso 1 1 calc R U . B 3
H20D H 0.346892 0.614781 0.189597 0.116 Uiso 1 1 calc R U . B 3
C202 C 0.5388(10) 0.6117(5) 0.1841(6) 0.112(4) Uiso 1 1 d . U . B 3
H20E H 0.566860 0.639568 0.213768 0.135 Uiso 1 1 calc R U . B 3
H20F H 0.555934 0.577499 0.204375 0.135 Uiso 1 1 calc R U . B 3
C203 C 0.6131(11) 0.6156(5) 0.1347(5) 0.109(4) Uiso 1 1 d . U . B 3
H20G H 0.706472 0.612651 0.151949 0.131 Uiso 1 1 calc R U . B 3
H20H H 0.597182 0.650189 0.115243 0.131 Uiso 1 1 calc R U . B 3
C204 C 0.4204(11) 0.5753(5) 0.0600(6) 0.117(4) Uiso 1 1 d . U . B 3
H20I H 0.399949 0.607563 0.036214 0.140 Uiso 1 1 calc R U . B 3
H20J H 0.394524 0.544921 0.033542 0.140 Uiso 1 1 calc R U . B 3
C205 C 0.5726(11) 0.5727(5) 0.0886(6) 0.112(4) Uiso 1 1 d . U . B 3
H20K H 0.593884 0.538248 0.107639 0.134 Uiso 1 1 calc R U . B 3
H20L H 0.621271 0.576532 0.056702 0.134 Uiso 1 1 calc R U . B 3

loop_
_atom_site_aniso_label
_atom_site_aniso_U_11
_atom_site_aniso_U_22
_atom_site_aniso_U_33
_atom_site_aniso_U_23
_atom_site_aniso_U_13
_atom_site_aniso_U_12
O4 0.055(3) 0.048(3) 0.085(5) 0.008(3) 0.031(3) -0.011(3)
C50 0.031(4) 0.023(4) 0.054(5) 0.000(4) -0.006(3) -0.006(3)
C56 0.031(4) 0.050(5) 0.036(5) -0.011(4) -0.004(3) 0.012(3)
C51 0.035(4) 0.035(4) 0.041(5) 0.008(4) 0.001(3) -0.007(3)
C55 0.055(5) 0.050(5) 0.038(5) 0.008(4) 0.011(4) -0.002(4)
C70 0.075(5) 0.033(4) 0.038(5) -0.004(4) 0.020(4) 0.005(4)
C57 0.034(4) 0.061(5) 0.073(6) -0.025(5) 0.014(4) -0.012(4)
C52 0.047(5) 0.065(6) 0.061(6) 0.000(5) 0.021(4) -0.023(4)
C58 0.060(5) 0.060(6) 0.064(6) 0.002(5) -0.005(4) 0.031(4)
C102 0.098(7) 0.085(7) 0.055(7) -0.004(6) 0.018(6) -0.015(6)
C101 0.130(9) 0.046(6) 0.050(6) 0.001(5) -0.020(6) -0.033(6)
C100 0.102(8) 0.089(8) 0.077(8) 0.000(7) 0.022(6) -0.047(7)
W1 0.03118(15) 0.02645(15) 0.02893(17) -0.00136(13) 0.00730(12) 0.00254(12)
W2 0.03413(15) 0.02405(15) 0.03078(17) 0.00040(13) 0.00982(12) -0.00078(12)
Te 0.0473(3) 0.0323(3) 0.0710(4) -0.0004(3) 0.0363(3) -0.0038(2)
C27 0.059(5) 0.052(5) 0.051(6) 0.004(4) 0.028(4) 0.004(4)
N9 0.032(3) 0.025(3) 0.030(3) 0.001(3) 0.006(2) 0.002(2)
C6 0.038(4) 0.038(4) 0.035(5) 0.001(4) 0.010(3) 0.002(3)
N3 0.041(3) 0.026(3) 0.030(3) -0.002(3) 0.014(3) 0.004(3)
N8 0.032(3) 0.026(3) 0.026(3) -0.001(3) 0.009(2) 0.003(2)
B1 0.036(4) 0.033(5) 0.038(5) -0.007(4) 0.016(4) -0.007(4)
N1 0.039(3) 0.031(3) 0.030(3) -0.001(3) 0.005(3) 0.005(3)
N12 0.034(3) 0.027(3) 0.024(3) 0.001(3) 0.007(3) -0.002(2)
N10 0.031(3) 0.031(3) 0.029(3) 0.004(3) 0.004(2) 0.000(2)
C2 0.037(4) 0.025(4) 0.047(5) 0.003(3) 0.019(3) -0.010(3)
N2 0.046(3) 0.025(3) 0.035(4) 0.003(3) 0.017(3) 0.005(3)
C1 0.032(4) 0.041(4) 0.029(4) 0.003(3) 0.011(3) 0.009(3)
N6 0.030(3) 0.027(3) 0.037(4) -0.007(3) 0.017(3) 0.000(2)
C38 0.039(4) 0.029(4) 0.035(5) -0.002(3) 0.008(3) -0.006(3)
C3 0.044(4) 0.031(4) 0.042(5) 0.005(4) 0.009(4) 0.005(3)
N11 0.036(3) 0.026(3) 0.029(3) -0.001(3) 0.005(3) -0.009(2)
C34 0.054(5) 0.030(4) 0.038(5) -0.004(4) 0.005(4) 0.009(4)
C24 0.059(5) 0.030(4) 0.023(4) 0.004(3) 0.012(3) 0.005(3)
C29 0.028(4) 0.048(5) 0.041(5) -0.014(4) 0.007(3) 0.002(3)
N5 0.033(3) 0.027(3) 0.026(3) -0.003(3) 0.010(2) 0.002(2)
N7 0.037(3) 0.021(3) 0.024(3) 0.006(3) 0.010(2) 0.000(2)
C31 0.032(4) 0.021(4) 0.047(5) -0.003(3) -0.005(3) 0.003(3)
C5 0.059(5) 0.030(4) 0.052(6) 0.004(4) 0.020(4) 0.002(4)
O2 0.060(4) 0.068(4) 0.053(4) -0.003(3) -0.011(3) -0.008(3)
O1 0.050(3) 0.063(4) 0.081(5) -0.001(3) 0.039(3) 0.007(3)
C39 0.045(4) 0.039(4) 0.026(4) -0.006(3) -0.007(3) -0.005(3)
C30 0.037(4) 0.036(4) 0.057(6) -0.017(4) 0.000(4) -0.006(3)
C36 0.057(5) 0.036(4) 0.035(5) 0.008(4) 0.004(4) 0.003(4)
C26 0.036(4) 0.048(5) 0.033(4) 0.019(4) 0.018(3) 0.016(3)
C28 0.036(4) 0.033(4) 0.033(4) -0.003(3) 0.008(3) 0.007(3)
B2 0.031(4) 0.036(5) 0.032(5) -0.003(4) 0.011(4) 0.001(4)
C54 0.030(4) 0.067(6) 0.058(6) -0.003(5) 0.001(4) -0.010(4)
C35 0.043(4) 0.023(4) 0.021(4) 0.002(3) -0.005(3) -0.007(3)
O3 0.114(5) 0.053(4) 0.033(4) 0.001(3) 0.019(3) 0.000(3)
N4 0.036(3) 0.031(3) 0.030(3) 0.004(3) 0.013(3) 0.007(3)
C32 0.036(4) 0.038(4) 0.026(4) 0.000(3) 0.002(3) 0.009(3)
C33 0.048(4) 0.055(5) 0.047(5) 0.006(4) 0.012(4) 0.022(4)
C20 0.055(5) 0.038(5) 0.030(4) 0.002(4) 0.008(4) 0.019(4)
C22 0.092(6) 0.021(4) 0.039(5) -0.001(4) 0.035(4) 0.004(4)
C21 0.089(6) 0.034(5) 0.041(5) 0.012(4) 0.032(5) 0.029(4)
C53 0.035(4) 0.031(4) 0.034(4) 0.000(3) -0.003(3) -0.006(3)
C4 0.048(5) 0.036(4) 0.038(5) 0.007(4) 0.009(4) 0.005(4)
C37 0.057(5) 0.048(5) 0.028(4) 0.003(4) 0.003(4) 0.002(4)
C25 0.057(5) 0.035(4) 0.028(4) 0.001(4) 0.020(4) 0.016(4)
C23 0.117(8) 0.028(4) 0.083(7) -0.004(5) 0.064(6) -0.004(5)
C300 0.074(18) 0.089(19) 0.09(2) 0.037(14) -0.029(12) -0.015(13)
C301 0.037(8) 0.091(13) 0.093(15) 0.040(12) 0.024(9) 0.010(8)
C305 0.072(13) 0.053(12) 0.048(14) 0.002(11) 0.007(10) -0.030(10)
C302 0.048(11) 0.066(12) 0.046(10) 0.013(9) 0.016(8) 0.002(10)
C303 0.044(9) 0.071(12) 0.066(12) 0.019(9) -0.003(8) -0.007(8)
C304 0.059(10) 0.069(10) 0.060(11) 0.009(9) 0.015(8) 0.004(8)

loop_
_atom_type_symbol
_atom_type_description
_atom_type_scat_dispersion_real
_atom_type_scat_dispersion_imag
_atom_type_scat_source
C C 0.0033 0.0016 'International Tables Vol C Tables 4.2.6.8 and 6.1.1.4'
H H 0.0000 0.0000 'International Tables Vol C Tables 4.2.6.8 and 6.1.1.4'
B B 0.0013 0.0007 'International Tables Vol C Tables 4.2.6.8 and 6.1.1.4'
N N 0.0061 0.0033 'International Tables Vol C Tables 4.2.6.8 and 6.1.1.4'
O O 0.0106 0.0060 'International Tables Vol C Tables 4.2.6.8 and 6.1.1.4'
Te Te -0.5308 1.6751 'International Tables Vol C Tables 4.2.6.8 and 6.1.1.4'
W W -0.8490 6.8722 'International Tables Vol C Tables 4.2.6.8 and 6.1.1.4'

loop_
_geom_angle_atom_site_label_1
_geom_angle_atom_site_label_2
_geom_angle_atom_site_label_3
_geom_angle
_geom_angle_site_symmetry_1
C51 C50 C31 106.6(6) .
C29 C56 C28 107.0(7) .
N10 C51 C50 108.1(6) .
N10 C51 C52 122.4(6) .
C50 C51 C52 129.5(6) .
C100 C102 C101 110.4(8) .
C100 C101 C102 111.9(8) 3_576
C101 C100 C102 111.9(8) 3_576
C1 W1 C4 83.0(3) .
C1 W1 C3 85.6(3) .
C4 W1 C3 86.8(3) .
C1 W1 N3 103.9(2) .
C4 W1 N3 95.0(2) .
C3 W1 N3 170.4(2) .
C1 W1 N5 100.8(3) .
C4 W1 N5 175.7(2) .
C3 W1 N5 95.4(2) .
N3 W1 N5 82.17(19) .
C1 W1 N1 173.9(2) .
C4 W1 N1 93.8(2) .
C3 W1 N1 89.1(2) .
N3 W1 N1 81.44(18) .
N5 W1 N1 82.57(19) .
C2 W2 C5 81.7(3) .
C2 W2 C6 84.3(3) .
C5 W2 C6 90.0(3) .
C2 W2 N9 104.8(2) .
C5 W2 N9 94.3(2) .
C6 W2 N9 170.4(2) .
C2 W2 N11 105.1(3) .
C5 W2 N11 172.8(2) .
C6 W2 N11 92.8(2) .
N9 W2 N11 81.88(18) .
C2 W2 N7 169.7(2) .
C5 W2 N7 91.1(2) .
C6 W2 N7 88.4(2) .
N9 W2 N7 82.92(17) .
N11 W2 N7 82.39(18) .
C1 Te C2 95.7(2) .
C31 N9 N10 106.4(5) .
C31 N9 W2 132.9(4) .
N10 N9 W2 120.7(4) .
O4 C6 W2 177.9(6) .
C24 N3 N4 107.3(5) .
C24 N3 W1 132.0(4) .
N4 N3 W1 120.7(4) .
C32 N8 N7 108.8(5) .
C32 N8 B2 130.9(5) .
N7 N8 B2 120.3(5) .
N6 B1 N4 108.3(6) .
N6 B1 N2 109.3(5) .
N4 B1 N2 108.8(6) .
C20 N1 N2 106.8(5) .
C20 N1 W1 133.8(5) .
N2 N1 W1 119.1(4) .
C38 N12 N11 109.4(5) .
C38 N12 B2 130.9(5) .
N11 N12 B2 119.7(5) .
C51 N10 N9 109.7(5) .
C51 N10 B2 130.3(5) .
N9 N10 B2 119.9(5) .
W2 C2 Te 166.0(4) .
C22 N2 N1 109.0(6) .
C22 N2 B1 130.8(6) .
N1 N2 B1 120.2(5) .
W1 C1 Te 171.5(4) .
C29 N6 N5 108.8(5) .
C29 N6 B1 131.1(6) .
N5 N6 B1 120.0(5) .
N12 C38 C39 107.4(5) .
N12 C38 C37 122.4(6) .
C39 C38 C37 130.1(7) .
O1 C3 W1 178.6(7) .
C53 N11 N12 106.6(5) .
C53 N11 W2 132.6(4) .
N12 N11 W2 120.8(4) .
C32 C34 C35 106.4(6) .
N3 C24 C25 108.8(6) .
N3 C24 C70 122.7(6) .
C25 C24 C70 128.5(6) .
N6 C29 C56 108.2(6) .
N6 C29 C57 122.3(7) .
C56 C29 C57 129.6(7) .
C28 N5 N6 106.8(5) .
C28 N5 W1 131.9(4) .
N6 N5 W1 121.2(4) .
C35 N7 N8 106.8(5) .
C35 N7 W2 134.2(4) .
N8 N7 W2 118.7(3) .
N9 C31 C50 109.2(6) .
N9 C31 C30 122.2(6) .
C50 C31 C30 128.6(6) .
O3 C5 W2 175.2(7) .
C38 C39 C53 107.6(6) .
C25 C26 N4 108.9(6) .
C25 C26 C27 129.6(6) .
N4 C26 C27 121.5(7) .
N5 C28 C56 109.2(6) .
N5 C28 C55 122.5(6) .
C56 C28 C55 128.3(7) .
N8 B2 N10 109.9(6) .
N8 B2 N12 110.4(5) .
N10 B2 N12 107.4(5) .
N7 C35 C34 109.6(6) .
N7 C35 C36 122.6(6) .
C34 C35 C36 127.8(6) .
C26 N4 N3 108.1(5) .
C26 N4 B1 131.0(6) .
N3 N4 B1 120.8(5) .
N8 C32 C34 108.4(5) .
N8 C32 C33 121.6(6) .
C34 C32 C33 130.0(6) .
N1 C20 C21 108.9(6) .
N1 C20 C58 122.8(7) .
C21 C20 C58 128.3(7) .
N2 C22 C21 109.0(7) .
N2 C22 C23 121.7(7) .
C21 C22 C23 129.3(7) .
C22 C21 C20 106.3(6) .
N11 C53 C39 109.0(6) .
N11 C53 C54 121.2(6) .
C39 C53 C54 129.8(7) .
O2 C4 W1 176.1(7) .
C26 C25 C24 106.9(6) .
C305 C300 C301 112(2) .
C302 C301 C300 113.2(19) .
C300 C305 C304 111(2) .
C301 C302 C303 110.3(13) .
C304 C303 C302 111.3(11) .
C303 C304 C305 113.1(13) .
C35A C30A C31A 108(2) .
C34A C33A C32A 106(2) .
C33A C32A C31A 115(2) .
C30A C31A C32A 110(2) .
C33A C34A C35A 112(3) .
C30A C35A C34A 115(3) .
C204 C200 C201 112.1(9) .
C202 C201 C200 111.8(9) .
C203 C202 C201 109.2(10) .
C202 C203 C205 110.9(10) .
C200 C204 C205 108.5(10) .
C203 C205 C204 111.4(10) .

loop_
_geom_bond_atom_site_label_1
_geom_bond_atom_site_label_2
_geom_bond_distance
_geom_bond_site_symmetry_2
O4 C6 1.150(7) .
C50 C51 1.372(9) .
C50 C31 1.389(9) .
C56 C29 1.354(9) .
C56 C28 1.383(9) .
C51 N10 1.346(8) .
C51 C52 1.503(9) .
C55 C28 1.483(9) .
C70 C24 1.486(9) .
C57 C29 1.506(9) .
C58 C20 1.478(10) .
C102 C100 1.494(12) .
C102 C101 1.520(11) .
C101 C100 1.469(12) 3_576
W1 C1 1.801(7) .
W1 C4 1.978(8) .
W1 C3 2.004(7) .
W1 N3 2.194(5) .
W1 N5 2.212(5) .
W1 N1 2.274(5) .
W2 C2 1.813(6) .
W2 C5 1.962(9) .
W2 C6 1.998(7) .
W2 N9 2.201(5) .
W2 N11 2.212(5) .
W2 N7 2.283(5) .
Te C1 2.077(7) .
Te C2 2.079(6) .
C27 C26 1.508(9) .
N9 C31 1.354(8) .
N9 N10 1.377(6) .
N3 C24 1.342(8) .
N3 N4 1.380(7) .
N8 C32 1.349(7) .
N8 N7 1.379(6) .
N8 B2 1.528(9) .
B1 N6 1.519(10) .
B1 N4 1.532(9) .
B1 N2 1.556(9) .
N1 C20 1.346(8) .
N1 N2 1.377(7) .
N12 C38 1.347(8) .
N12 N11 1.373(6) .
N12 B2 1.550(9) .
N10 B2 1.546(9) .
N2 C22 1.331(8) .
N6 C29 1.351(8) .
N6 N5 1.377(6) .
C38 C39 1.362(8) .
C38 C37 1.485(8) .
C3 O1 1.151(7) .
N11 C53 1.347(8) .
C34 C32 1.364(9) .
C34 C35 1.384(8) .
C24 C25 1.394(8) .
N5 C28 1.338(8) .
N7 C35 1.338(7) .
C31 C30 1.480(9) .
C5 O3 1.161(9) .
O2 C4 1.156(8) .
C39 C53 1.369(9) .
C36 C35 1.493(8) .
C26 C25 1.348(9) .
C26 N4 1.359(7) .
C54 C53 1.502(8) .
C32 C33 1.496(8) .
C20 C21 1.387(10) .
C22 C21 1.362(10) .
C22 C23 1.504(10) .
C300 C305 1.48(3) .
C300 C301 1.54(2) .
C301 C302 1.53(2) .
C305 C304 1.525(19) .
C302 C303 1.543(17) .
C303 C304 1.502(19) .
C30A C35A 1.40(5) .
C30A C31A 1.50(2) .
C33A C34A 1.50(3) .
C33A C32A 1.51(2) .
C32A C31A 1.52(3) .
C34A C35A 1.51(3) .
C200 C204 1.504(13) .
C200 C201 1.506(13) .
C201 C202 1.492(13) .
C202 C203 1.488(13) .
C203 C205 1.493(14) .
C204 C205 1.580(14) .
